data_2229741
loop_
_publ_author_name
'Starosta, Wojciech'
'Leciejewicz, Janusz'

_publ_section_title
;
 Poly[aqua(\m~3~-pyridazine-4-carboxylato-\k^2^<i>O</i>:<i>O</i>:<i>O</i>')lithium]
;
_journal_coeditor_code KP2313
_journal_issue 4
_journal_name_full 'Acta Crystallographica Section E'
_journal_page_first m425
_journal_page_last m426
_journal_paper_doi 10.1107/S1600536811008634
_journal_volume 67
_journal_year 2011
_chemical_formula_iupac '[Li (C5 H3 N2 O2) (H2 O)]'
_chemical_formula_moiety 'C5 H5 Li N2 O3'
_chemical_formula_sum 'C5 H5 Li N2 O3'
_chemical_formula_weight 148.05
_chemical_name_systematic
;
Poly[aqua(\m~3~-pyridazine-4-carboxylato-
\k^2^<i>O</i>:<i>O</i>:<i>O</i>')lithium]
;
_space_group_IT_number 14
_symmetry_cell_setting monoclinic
_symmetry_space_group_name_Hall '-P 2ybc'
_symmetry_space_group_name_H-M 'P 1 21/c 1'
_atom_sites_solution_hydrogens geom
_atom_sites_solution_primary direct
_atom_sites_solution_secondary difmap
_audit_creation_method SHELXL-97
_cell_angle_alpha 90.00
_cell_angle_beta 97.08(3)
_cell_angle_gamma 90.00
_cell_formula_units_Z 4
_cell_length_a 8.1673(16)
_cell_length_b 9.6908(19)
_cell_length_c 8.0248(16)
_cell_measurement_reflns_used 25
_cell_measurement_temperature 293(2)
_cell_measurement_theta_max 15
_cell_measurement_theta_min 6
_cell_volume 630.3(2)
_computing_cell_refinement 'KM-4 Software (Kuma, 1996)'
_computing_data_collection 'KM-4 Software (Kuma, 1996)'
_computing_data_reduction 'DATAPROC (Kuma, 2001)'
_computing_molecular_graphics 'SHELXTL (Sheldrick, 2008)'
_computing_publication_material 'SHELXTL (Sheldrick, 2008)'
_computing_structure_refinement 'SHELXL97 (Sheldrick, 2008)'
_computing_structure_solution 'SHELXS97 (Sheldrick, 2008)'
_diffrn_ambient_temperature 293(2)
_diffrn_measured_fraction_theta_full 0.996
_diffrn_measured_fraction_theta_max 0.996
_diffrn_measurement_device_type 'Kuma KM-4 four-circle'
_diffrn_measurement_method 'profile data from \w/2\q'
_diffrn_radiation_monochromator graphite
_diffrn_radiation_source 'fine-focus sealed tube'
_diffrn_radiation_type MoK\a
_diffrn_radiation_wavelength 0.71073
_diffrn_reflns_av_R_equivalents 0.0774
_diffrn_reflns_av_sigmaI/netI 0.0373
_diffrn_reflns_limit_h_max 11
_diffrn_reflns_limit_h_min 0
_diffrn_reflns_limit_k_max 0
_diffrn_reflns_limit_k_min -13
_diffrn_reflns_limit_l_max 11
_diffrn_reflns_limit_l_min -11
_diffrn_reflns_number 1958
_diffrn_reflns_theta_full 30.06
_diffrn_reflns_theta_max 30.06
_diffrn_reflns_theta_min 2.51
_diffrn_standards_decay_% 2.05
_diffrn_standards_interval_count 200
_diffrn_standards_number 3
_exptl_absorpt_coefficient_mu 0.127
_exptl_absorpt_correction_T_max 0.97246
_exptl_absorpt_correction_T_min 0.94626
_exptl_absorpt_correction_type analytical
_exptl_absorpt_process_details '(CrysAlis RED; Oxford Diffraction, 2008)'
_exptl_crystal_colour colourless
_exptl_crystal_density_diffrn 1.560
_exptl_crystal_density_method 'not measured'
_exptl_crystal_description plates
_exptl_crystal_F_000 304
_exptl_crystal_size_max 0.302
_exptl_crystal_size_mid 0.281
_exptl_crystal_size_min 0.120
_refine_diff_density_max 0.327
_refine_diff_density_min -0.275
_refine_ls_extinction_method none
_refine_ls_goodness_of_fit_ref 1.022
_refine_ls_hydrogen_treatment mixed
_refine_ls_matrix_type full
_refine_ls_number_parameters 108
_refine_ls_number_reflns 1843
_refine_ls_number_restraints 0
_refine_ls_restrained_S_all 1.022
_refine_ls_R_factor_all 0.0814
_refine_ls_R_factor_gt 0.0394
_refine_ls_shift/su_max 0.000
_refine_ls_shift/su_mean 0.000
_refine_ls_structure_factor_coef Fsqd
_refine_ls_weighting_details 'calc w=1/[\s^2^(Fo^2^)+(0.0832P)^2^+0.0472P] where P=(Fo^2^+2Fc^2^)/3'
_refine_ls_weighting_scheme calc
_refine_ls_wR_factor_gt 0.1108
_refine_ls_wR_factor_ref 0.1284
_reflns_number_gt 1208
_reflns_number_total 1843
_reflns_threshold_expression I>2sigma(I)
_cod_data_source_file kp2313.cif
_cod_data_source_block I
_cod_original_sg_symbol_H-M 'P 21/c'
_cod_database_code 2229741
_cod_database_fobs_code 2229741

loop_
_symmetry_equiv_pos_as_xyz
'x, y, z'
'-x, y+1/2, -z+1/2'
'-x, -y, -z'
'x, -y-1/2, z-1/2'

loop_
_atom_site_type_symbol
_atom_site_label
_atom_site_fract_x
_atom_site_fract_y
_atom_site_fract_z
_atom_site_U_iso_or_equiv
_atom_site_adp_type
_atom_site_calc_flag
_atom_site_refinement_flags
_atom_site_occupancy
_atom_site_disorder_assembly
_atom_site_disorder_group
O O1 0.03194(12) 0.42855(10) 0.15091(11) 0.0264(2) Uani d . 1 . .
C C4 0.18403(15) 0.37648(13) 0.41306(14) 0.0210(2) Uani d . 1 . .
O O2 -0.03510(14) 0.24156(11) 0.28565(13) 0.0369(3) Uani d . 1 . .
N N2 0.40511(15) 0.28845(14) 0.60951(16) 0.0334(3) Uani d . 1 . .
C C7 0.04912(15) 0.34645(12) 0.27196(15) 0.0210(3) Uani d . 1 . .
C C6 0.33735(19) 0.51936(16) 0.61350(17) 0.0316(3) Uani d . 1 . .
H H6 0.3551 0.6058 0.6629 0.038 Uiso calc R 1 . .
N N1 0.42945(15) 0.41548(14) 0.67579(15) 0.0334(3) Uani d . 1 . .
C C3 0.28349(16) 0.26953(14) 0.48590(16) 0.0263(3) Uani d . 1 . .
H H3 0.2633 0.1804 0.4455 0.032 Uiso calc R 1 . .
C C5 0.21451(17) 0.50626(14) 0.47709(16) 0.0262(3) Uani d . 1 . .
H H5 0.1559 0.5825 0.4316 0.031 Uiso calc R 1 . .
Li Li1 -0.1023(3) 0.3958(2) -0.0663(3) 0.0264(5) Uani d . 1 . .
O O3 -0.33301(14) 0.39117(15) -0.04432(15) 0.0415(3) Uani d . 1 . .
H H31 -0.389(4) 0.354(3) 0.027(3) 0.075(8) Uiso d . 1 . .
H H32 -0.403(4) 0.403(3) -0.133(4) 0.075(8) Uiso d . 1 . .

loop_
_atom_site_aniso_label
_atom_site_aniso_U_11
_atom_site_aniso_U_22
_atom_site_aniso_U_33
_atom_site_aniso_U_12
_atom_site_aniso_U_13
_atom_site_aniso_U_23
O1 0.0337(5) 0.0224(5) 0.0208(4) -0.0029(3) -0.0062(3) 0.0050(3)
C4 0.0245(5) 0.0214(5) 0.0163(5) -0.0005(4) -0.0008(4) 0.0011(4)
O2 0.0491(6) 0.0269(5) 0.0311(5) -0.0160(4) -0.0099(4) 0.0068(4)
N2 0.0301(6) 0.0370(7) 0.0308(6) 0.0046(5) -0.0057(4) 0.0065(5)
C7 0.0259(6) 0.0182(6) 0.0178(5) 0.0004(4) -0.0019(4) 0.0000(4)
C6 0.0357(7) 0.0332(7) 0.0241(6) -0.0053(6) -0.0035(5) -0.0046(5)
N1 0.0302(6) 0.0422(7) 0.0255(6) -0.0032(5) -0.0057(4) 0.0016(5)
C3 0.0289(6) 0.0249(6) 0.0240(6) 0.0022(5) -0.0009(5) 0.0023(5)
C5 0.0308(6) 0.0231(6) 0.0230(6) 0.0007(5) -0.0036(4) -0.0006(5)
Li1 0.0312(11) 0.0179(10) 0.0278(11) -0.0006(8) -0.0057(8) -0.0018(8)
O3 0.0282(5) 0.0601(8) 0.0336(6) -0.0048(5) -0.0066(4) 0.0073(5)

loop_
_atom_type_symbol
_atom_type_description
_atom_type_scat_dispersion_real
_atom_type_scat_dispersion_imag
_atom_type_scat_source
C C 0.0033 0.0016 'International Tables Vol C Tables 4.2.6.8 and 6.1.1.4'
H H 0.0000 0.0000 'International Tables Vol C Tables 4.2.6.8 and 6.1.1.4'
Li Li -0.0003 0.0001 'International Tables Vol C Tables 4.2.6.8 and 6.1.1.4'
N N 0.0061 0.0033 'International Tables Vol C Tables 4.2.6.8 and 6.1.1.4'
O O 0.0106 0.0060 'International Tables Vol C Tables 4.2.6.8 and 6.1.1.4'

loop_
_geom_angle_atom_site_label_1
_geom_angle_atom_site_label_2
_geom_angle_atom_site_label_3
_geom_angle_site_symmetry_1
_geom_angle_site_symmetry_3
_geom_angle
_geom_angle_publ_flag
C7 O1 Li1 . 3_565 144.92(11) ?
C7 O1 Li1 . . 125.64(11) ?
Li1 O1 Li1 3_565 . 89.33(10) ?
C5 C4 C3 . . 117.00(11) ?
C5 C4 C7 . . 122.76(11) ?
C3 C4 C7 . . 120.23(11) ?
C7 O2 Li1 . 4_566 146.29(11) ?
C3 N2 N1 . . 118.83(12) ?
O2 C7 O1 . . 125.47(12) ?
O2 C7 C4 . . 116.99(11) ?
O1 C7 C4 . . 117.54(11) ?
N1 C6 C5 . . 123.32(13) ?
N1 C6 H6 . . 118.3 ?
C5 C6 H6 . . 118.3 ?
C6 N1 N2 . . 119.95(12) ?
N2 C3 C4 . . 123.52(13) ?
N2 C3 H3 . . 118.2 ?
C4 C3 H3 . . 118.2 ?
C4 C5 C6 . . 117.21(12) ?
C4 C5 H5 . . 121.4 ?
C6 C5 H5 . . 121.4 ?
O2 Li1 O3 4_565 . 113.75(12) ?
O2 Li1 O1 4_565 3_565 105.83(12) ?
O3 Li1 O1 . 3_565 112.89(12) ?
O2 Li1 O1 4_565 . 119.50(12) ?
O3 Li1 O1 . . 111.69(13) ?
O1 Li1 O1 3_565 . 90.67(10) ?
O2 Li1 Li1 4_565 3_565 123.03(16) ?
O3 Li1 Li1 . 3_565 122.65(15) ?
O1 Li1 Li1 3_565 3_565 45.65(7) ?
O1 Li1 Li1 . 3_565 45.02(7) ?
Li1 O3 H31 . . 133.5(19) ?
Li1 O3 H32 . . 118.7(18) ?
H31 O3 H32 . . 104(3) ?

loop_
_geom_bond_atom_site_label_1
_geom_bond_atom_site_label_2
_geom_bond_site_symmetry_2
_geom_bond_distance
_geom_bond_publ_flag
O1 C7 . 1.2501(15) ?
O1 Li1 3_565 1.946(2) ?
O1 Li1 . 1.967(2) y
C4 C5 . 1.3697(18) ?
C4 C3 . 1.3995(17) ?
C4 C7 . 1.5078(17) ?
O2 C7 . 1.2398(16) ?
O2 Li1 4_566 1.909(3) ?
N2 C3 . 1.3272(18) ?
N2 N1 . 1.3460(19) ?
C6 N1 . 1.318(2) ?
C6 C5 . 1.3965(18) ?
C6 H6 . 0.9300 ?
C3 H3 . 0.9300 ?
C5 H5 . 0.9300 ?
Li1 O2 4_565 1.909(3) y
Li1 O3 . 1.915(3) y
Li1 O1 3_565 1.946(2) y
Li1 Li1 3_565 2.751(4) ?
O3 H31 . 0.85(3) ?
O3 H32 . 0.86(3) ?

loop_
_geom_hbond_atom_site_label_D
_geom_hbond_atom_site_label_H
_geom_hbond_atom_site_label_A
_geom_hbond_site_symmetry_A
_geom_hbond_distance_DH
_geom_hbond_distance_HA
_geom_hbond_distance_DA
_geom_hbond_angle_DHA
O3 H32 N1 1_454 0.86(3) 1.93(3) 2.7910(18) 175(3)
O3 H31 N2 4_465 0.85(3) 2.33(3) 3.1272(19) 155(2)
